data_4025041
loop_
_publ_author_name
'En-Xuan Zhang'
'De-Xian Wang'
'Zhi-Tang Huang'
'Mei-Xiang Wang'

_publ_section_title
;
Synthesis of (NH)m(NMe)4-m-Bridged Calix[4]pyridines and the Effect of NH
Bridge on Structure and Properties
;
_journal_name_full 'Journal of Organic Chemistry'
_journal_page_first 8595
_journal_page_last 8603
_journal_paper_doi 10.1021/jo901609u
_journal_volume 74
_journal_year 2009
_chemical_formula_moiety 'C23 H22 N8'
_chemical_formula_sum 'C23 H22 N8'
_chemical_formula_weight 410.49
_chemical_name_systematic
; 
 ? 
;
_space_group_IT_number 56
_symmetry_cell_setting orthorhombic
_symmetry_space_group_name_Hall '-P 2ab 2ac'
_symmetry_space_group_name_H-M 'P c c n'
_atom_sites_solution_hydrogens geom
_atom_sites_solution_primary direct
_atom_sites_solution_secondary difmap
_audit_creation_method SHELXL-97
_cell_angle_alpha 90.00
_cell_angle_beta 90.00
_cell_angle_gamma 90.00
_cell_formula_units_Z 8
_cell_length_a 20.763(4)
_cell_length_b 10.506(2)
_cell_length_c 19.102(4)
_cell_measurement_reflns_used 679
_cell_measurement_temperature 293(2)
_cell_measurement_theta_max 27.48
_cell_measurement_theta_min 2.17
_cell_volume 4167.0(14)
_computing_cell_refinement 'Rapid Auto(Rigaku 2001)'
_computing_data_collection 'Rapid Auto(Rigaku 2001)'
_computing_data_reduction 'Rapid Auto(Rigaku 2001)'
_computing_molecular_graphics 'XP in Siemens SHELXTL (Sheldrick, 1994)'
_computing_publication_material 'SHELX97 (Sheldrick, 1997)'
_computing_structure_refinement 'SHELXL-97 (Sheldrick, 1997)'
_computing_structure_solution 'SHELXS-97 (Sheldrick, 1990)'
_diffrn_ambient_temperature 173(2)
_diffrn_measured_fraction_theta_full 0.999
_diffrn_measured_fraction_theta_max 0.999
_diffrn_measurement_device_type 'Rigaku raxis Rapid IP Area Detector'
_diffrn_measurement_method '\w scans at fixed \c = 45\%'
_diffrn_radiation_monochromator graphite
_diffrn_radiation_source 'rotating anode'
_diffrn_radiation_type MoK\a
_diffrn_radiation_wavelength 0.71073
_diffrn_reflns_av_R_equivalents 0.0196
_diffrn_reflns_av_sigmaI/netI 0.0483
_diffrn_reflns_limit_h_max 25
_diffrn_reflns_limit_h_min -25
_diffrn_reflns_limit_k_max 12
_diffrn_reflns_limit_k_min -12
_diffrn_reflns_limit_l_max 23
_diffrn_reflns_limit_l_min -23
_diffrn_reflns_number 7308
_diffrn_reflns_theta_full 25.50
_diffrn_reflns_theta_max 25.50
_diffrn_reflns_theta_min 2.13
_exptl_absorpt_coefficient_mu 0.084
_exptl_absorpt_correction_T_max 0.9539
_exptl_absorpt_correction_T_min 0.9462
_exptl_absorpt_correction_type multi-scan
_exptl_absorpt_process_details 'ABSCOR by T.Higashi    8 March, 1995'
_exptl_crystal_colour colorless
_exptl_crystal_density_diffrn 1.309
_exptl_crystal_density_method 'not measured'
_exptl_crystal_description block
_exptl_crystal_F_000 1728
_exptl_crystal_size_max 0.67
_exptl_crystal_size_mid 0.65
_exptl_crystal_size_min 0.57
_refine_diff_density_max 0.430
_refine_diff_density_min -0.474
_refine_diff_density_rms 0.042
_refine_ls_extinction_method none
_refine_ls_goodness_of_fit_ref 1.043
_refine_ls_hydrogen_treatment constr
_refine_ls_matrix_type full
_refine_ls_number_parameters 311
_refine_ls_number_reflns 3885
_refine_ls_number_restraints 82
_refine_ls_restrained_S_all 1.046
_refine_ls_R_factor_all 0.0758
_refine_ls_R_factor_gt 0.0446
_refine_ls_shift/su_max 0.000
_refine_ls_shift/su_mean 0.000
_refine_ls_structure_factor_coef Fsqd
_refine_ls_weighting_details 'calc w=1/[\s^2^(Fo^2^)+(0.0573P)^2^+0.0000P] where P=(Fo^2^+2Fc^2^)/3'
_refine_ls_weighting_scheme calc
_refine_ls_wR_factor_gt 0.0993
_refine_ls_wR_factor_ref 0.1102
_reflns_number_gt 2967
_reflns_number_total 3885
_reflns_threshold_expression >2sigma(I)
_cod_data_source_file jo901609u_si_001.cif
_cod_data_source_block a
_cod_original_sg_symbol_H-M Pccn
_cod_database_code 4025041

loop_
_symmetry_equiv_pos_as_xyz
'x, y, z'
'-x+1/2, -y+1/2, z'
'-x, y+1/2, -z+1/2'
'x+1/2, -y, -z+1/2'
'-x, -y, -z'
'x-1/2, y-1/2, -z'
'x, -y-1/2, z-1/2'
'-x-1/2, y, z-1/2'

loop_
_atom_site_label
_atom_site_type_symbol
_atom_site_fract_x
_atom_site_fract_y
_atom_site_fract_z
_atom_site_U_iso_or_equiv
_atom_site_adp_type
_atom_site_occupancy
_atom_site_symmetry_multiplicity
_atom_site_calc_flag
_atom_site_refinement_flags
_atom_site_disorder_assembly
_atom_site_disorder_group
N1 N 0.54663(7) 0.63180(13) 0.07829(8) 0.0250(3) Uani 1 1 d . A .
N2 N 0.51443(7) 0.56220(16) 0.18711(8) 0.0332(4) Uani 1 1 d . . .
N3 N 0.61303(7) 0.48012(14) 0.22664(7) 0.0274(4) Uani 1 1 d . . .
N4 N 0.71482(7) 0.41396(15) 0.26628(8) 0.0318(4) Uani 1 1 d . A .
N5 N 0.75625(7) 0.50932(13) 0.16815(8) 0.0239(3) Uani 1 1 d . A .
N6 N 0.78920(7) 0.60110(14) 0.06384(8) 0.0288(4) Uani 1 1 d . A .
H6B H 0.8183 0.6389 0.0394 0.035 Uiso 1 1 calc R . .
N7 N 0.68885(7) 0.63700(13) 0.01310(8) 0.0246(3) Uani 1 1 d . A .
N8 N 0.58608(7) 0.68804(14) -0.03039(8) 0.0290(4) Uani 1 1 d . A .
C1 C 0.46581(10) 0.83798(19) 0.08362(12) 0.0421(5) Uani 1 1 d . . .
H1A H 0.4382 0.9077 0.0853 0.050 Uiso 1 1 calc R . .
C2 C 0.46771(9) 0.75597(18) 0.13953(11) 0.0365(5) Uani 1 1 d . . .
H2A H 0.4425 0.7693 0.1791 0.044 Uiso 1 1 calc R . .
C3 C 0.50937(8) 0.65114(17) 0.13442(10) 0.0274(4) Uani 1 1 d . . .
C4 C 0.48890(11) 0.5907(3) 0.25645(11) 0.0537(6) Uani 1 1 d . . .
H4A H 0.4431 0.6023 0.2535 0.081 Uiso 1 1 calc R . .
H4B H 0.5085 0.6671 0.2739 0.081 Uiso 1 1 calc R . .
H4C H 0.4983 0.5213 0.2876 0.081 Uiso 1 1 calc R . .
C5 C 0.56348(8) 0.46678(17) 0.18297(9) 0.0264(4) Uani 1 1 d . . .
C6 C 0.55703(8) 0.36694(17) 0.13644(10) 0.0283(4) Uani 1 1 d . . .
H6A H 0.5220 0.3624 0.1062 0.034 Uiso 1 1 calc R . .
C7 C 0.60398(9) 0.27437(17) 0.13625(10) 0.0306(4) Uani 1 1 d . . .
H7A H 0.6007 0.2047 0.1064 0.037 Uiso 1 1 calc R . .
C8 C 0.65610(9) 0.28636(17) 0.18103(10) 0.0300(4) Uani 1 1 d . . .
H8A H 0.6882 0.2248 0.1823 0.036 Uiso 1 1 calc R . .
C9 C 0.65905(8) 0.39150(17) 0.22349(9) 0.0260(4) Uani 1 1 d . . .
C10 C 0.70512(11) 0.4121(3) 0.34159(12) 0.0602(7) Uani 1 1 d . . .
H10A H 0.7455 0.3965 0.3645 0.090 Uiso 1 1 calc R . .
H10B H 0.6752 0.3459 0.3535 0.090 Uiso 1 1 calc R . .
H10C H 0.6883 0.4928 0.3565 0.090 Uiso 1 1 calc R . .
C11 C 0.76009(8) 0.49701(17) 0.23772(10) 0.0292(4) Uani 1 1 d D . .
C12 C 0.8117(5) 0.5416(14) 0.2776(6) 0.041(3) Uani 0.46(3) 1 d PDU A 1
H12A H 0.8156 0.5240 0.3251 0.049 Uiso 0.46(3) 1 calc PR A 1
C13 C 0.8564(6) 0.6136(15) 0.2419(5) 0.050(2) Uani 0.46(3) 1 d PDU A 1
H13A H 0.8907 0.6494 0.2662 0.059 Uiso 0.46(3) 1 calc PR A 1
C14 C 0.8511(5) 0.6335(15) 0.1707(5) 0.046(3) Uani 0.46(3) 1 d PDU A 1
H14A H 0.8832 0.6766 0.1464 0.055 Uiso 0.46(3) 1 calc PR A 1
C12' C 0.8005(5) 0.5754(12) 0.2776(5) 0.042(2) Uani 0.54(3) 1 d PDU A 2
H12B H 0.8010 0.5700 0.3262 0.051 Uiso 0.54(3) 1 calc PR A 2
C13' C 0.8395(6) 0.6608(14) 0.2429(4) 0.052(2) Uani 0.54(3) 1 d PDU A 2
H13B H 0.8678 0.7116 0.2684 0.062 Uiso 0.54(3) 1 calc PR A 2
C14' C 0.8373(5) 0.6722(11) 0.1711(4) 0.041(2) Uani 0.54(3) 1 d PDU A 2
H14B H 0.8615 0.7328 0.1473 0.049 Uiso 0.54(3) 1 calc PR A 2
C15 C 0.79657(8) 0.58731(17) 0.13596(10) 0.0289(4) Uani 1 1 d D . .
C16 C 0.73336(8) 0.55208(16) 0.03154(9) 0.0236(4) Uani 1 1 d . . .
C17 C 0.72563(8) 0.42248(17) 0.02002(9) 0.0272(4) Uani 1 1 d . A .
H17A H 0.7573 0.3650 0.0337 0.033 Uiso 1 1 calc R . .
C18 C 0.67048(9) 0.38111(17) -0.01179(10) 0.0295(4) Uani 1 1 d . . .
H18A H 0.6646 0.2948 -0.0206 0.035 Uiso 1 1 calc R A .
C19 C 0.62338(9) 0.46770(16) -0.03093(9) 0.0279(4) Uani 1 1 d . A .
H19A H 0.5857 0.4414 -0.0528 0.033 Uiso 1 1 calc R . .
C20 C 0.63448(8) 0.59414(16) -0.01629(9) 0.0239(4) Uani 1 1 d . . .
C21 C 0.60502(11) 0.79174(19) -0.07682(11) 0.0418(5) Uani 1 1 d . . .
H21A H 0.5684 0.8194 -0.1034 0.063 Uiso 1 1 calc R A .
H21B H 0.6380 0.7626 -0.1081 0.063 Uiso 1 1 calc R . .
H21C H 0.6211 0.8615 -0.0495 0.063 Uiso 1 1 calc R . .
C22 C 0.54451(8) 0.71433(16) 0.02515(10) 0.0282(4) Uani 1 1 d . . .
C23 C 0.50354(9) 0.82011(18) 0.02506(11) 0.0377(5) Uani 1 1 d . A .
H23A H 0.5018 0.8758 -0.0128 0.045 Uiso 1 1 calc R . .

loop_
_atom_site_aniso_label
_atom_site_aniso_U_11
_atom_site_aniso_U_22
_atom_site_aniso_U_33
_atom_site_aniso_U_23
_atom_site_aniso_U_13
_atom_site_aniso_U_12
N1 0.0240(8) 0.0231(7) 0.0280(8) -0.0030(6) -0.0051(7) 0.0032(6)
N2 0.0289(8) 0.0425(9) 0.0283(9) -0.0035(7) 0.0028(7) 0.0123(8)
N3 0.0239(8) 0.0345(8) 0.0238(8) 0.0033(7) 0.0012(6) -0.0008(7)
N4 0.0251(8) 0.0447(10) 0.0256(9) 0.0087(7) -0.0021(7) -0.0023(7)
N5 0.0216(7) 0.0238(7) 0.0263(8) 0.0006(6) -0.0009(6) 0.0014(6)
N6 0.0220(8) 0.0331(9) 0.0314(9) 0.0071(7) 0.0019(7) -0.0096(7)
N7 0.0278(8) 0.0215(7) 0.0244(8) 0.0006(6) 0.0002(6) -0.0015(6)
N8 0.0346(9) 0.0234(7) 0.0291(9) 0.0041(7) -0.0060(7) 0.0021(7)
C1 0.0326(11) 0.0270(10) 0.0666(16) -0.0092(11) -0.0065(11) 0.0110(9)
C2 0.0299(10) 0.0330(10) 0.0468(13) -0.0134(10) -0.0019(9) 0.0059(9)
C3 0.0209(9) 0.0286(9) 0.0328(10) -0.0087(8) -0.0066(8) 0.0011(8)
C4 0.0513(14) 0.0750(17) 0.0348(12) -0.0024(12) 0.0110(11) 0.0243(13)
C5 0.0237(9) 0.0309(10) 0.0245(9) 0.0046(8) 0.0045(8) 0.0007(8)
C6 0.0236(9) 0.0323(10) 0.0291(10) 0.0031(8) -0.0015(8) -0.0044(8)
C7 0.0334(10) 0.0232(9) 0.0352(11) 0.0008(8) 0.0037(9) -0.0046(8)
C8 0.0258(10) 0.0272(10) 0.0370(11) 0.0109(8) 0.0043(8) 0.0032(8)
C9 0.0208(9) 0.0326(10) 0.0246(10) 0.0104(8) 0.0018(7) -0.0023(8)
C10 0.0399(13) 0.109(2) 0.0321(13) 0.0180(13) -0.0049(10) -0.0149(14)
C11 0.0237(9) 0.0347(10) 0.0291(10) 0.0005(8) 0.0000(8) 0.0011(8)
C12 0.037(4) 0.052(5) 0.033(4) 0.000(3) -0.007(3) -0.002(4)
C13 0.040(4) 0.060(5) 0.049(4) -0.006(4) -0.012(3) -0.016(4)
C14 0.036(4) 0.052(5) 0.050(4) 0.004(3) -0.003(3) -0.021(4)
C12' 0.041(4) 0.058(5) 0.028(3) 0.000(3) -0.006(3) -0.014(4)
C13' 0.050(4) 0.061(5) 0.044(3) -0.002(3) -0.011(3) -0.032(4)
C14' 0.043(4) 0.044(4) 0.036(3) 0.006(3) -0.004(2) -0.020(3)
C15 0.0257(9) 0.0294(10) 0.0315(11) 0.0014(8) -0.0012(8) -0.0066(8)
C16 0.0252(9) 0.0253(9) 0.0203(9) 0.0019(7) 0.0045(7) -0.0040(8)
C17 0.0285(10) 0.0257(9) 0.0274(10) 0.0002(7) 0.0048(8) 0.0037(8)
C18 0.0384(11) 0.0204(9) 0.0296(10) -0.0057(8) 0.0037(8) -0.0017(8)
C19 0.0311(10) 0.0274(9) 0.0251(10) -0.0047(8) -0.0026(8) -0.0055(8)
C20 0.0280(9) 0.0241(9) 0.0197(9) -0.0001(7) 0.0002(7) -0.0011(8)
C21 0.0531(13) 0.0347(11) 0.0376(12) 0.0113(9) -0.0075(10) 0.0016(10)
C22 0.0275(9) 0.0215(9) 0.0357(11) -0.0044(8) -0.0105(8) -0.0004(8)
C23 0.0369(11) 0.0249(10) 0.0513(13) 0.0041(9) -0.0111(10) 0.0045(8)

loop_
_atom_type_symbol
_atom_type_description
_atom_type_scat_dispersion_real
_atom_type_scat_dispersion_imag
_atom_type_scat_source
C C 0.0033 0.0016 'International Tables Vol C Tables 4.2.6.8 and 6.1.1.4'
H H 0.0000 0.0000 'International Tables Vol C Tables 4.2.6.8 and 6.1.1.4'
N N 0.0061 0.0033 'International Tables Vol C Tables 4.2.6.8 and 6.1.1.4'

loop_
_geom_angle_atom_site_label_1
_geom_angle_atom_site_label_2
_geom_angle_atom_site_label_3
_geom_angle
_geom_angle_site_symmetry_1
_geom_angle_site_symmetry_3
_geom_angle_publ_flag
C22 N1 C3 119.44(15) . . ?
C3 N2 C5 119.27(15) . . ?
C3 N2 C4 119.82(16) . . ?
C5 N2 C4 116.91(16) . . ?
C5 N3 C9 116.81(16) . . ?
C11 N4 C9 115.07(14) . . ?
C11 N4 C10 119.30(16) . . ?
C9 N4 C10 116.70(15) . . ?
C15 N5 C11 118.94(15) . . ?
C15 N6 C16 118.98(14) . . ?
C15 N6 H6B 120.5 . . ?
C16 N6 H6B 120.5 . . ?
C16 N7 C20 118.08(14) . . ?
C22 N8 C20 115.27(14) . . ?
C22 N8 C21 118.77(15) . . ?
C20 N8 C21 116.04(15) . . ?
C2 C1 C23 121.97(18) . . ?
C2 C1 H1A 119.0 . . ?
C23 C1 H1A 119.0 . . ?
C1 C2 C3 117.13(19) . . ?
C1 C2 H2A 121.4 . . ?
C3 C2 H2A 121.4 . . ?
N1 C3 N2 116.01(15) . . ?
N1 C3 C2 122.09(18) . . ?
N2 C3 C2 121.89(17) . . ?
N2 C4 H4A 109.5 . . ?
N2 C4 H4B 109.5 . . ?
H4A C4 H4B 109.5 . . ?
N2 C4 H4C 109.5 . . ?
H4A C4 H4C 109.5 . . ?
H4B C4 H4C 109.5 . . ?
N3 C5 C6 123.90(16) . . ?
N3 C5 N2 116.19(16) . . ?
C6 C5 N2 119.90(16) . . ?
C7 C6 C5 118.00(17) . . ?
C7 C6 H6A 121.0 . . ?
C5 C6 H6A 121.0 . . ?
C6 C7 C8 119.16(17) . . ?
C6 C7 H7A 120.4 . . ?
C8 C7 H7A 120.4 . . ?
C9 C8 C7 118.24(17) . . ?
C9 C8 H8A 120.9 . . ?
C7 C8 H8A 120.9 . . ?
N3 C9 C8 123.79(17) . . ?
N3 C9 N4 115.88(16) . . ?
C8 C9 N4 120.30(16) . . ?
N4 C10 H10A 109.5 . . ?
N4 C10 H10B 109.5 . . ?
H10A C10 H10B 109.5 . . ?
N4 C10 H10C 109.5 . . ?
H10A C10 H10C 109.5 . . ?
H10B C10 H10C 109.5 . . ?
N5 C11 N4 114.16(15) . . ?
N5 C11 C12 123.7(5) . . ?
N4 C11 C12 121.0(5) . . ?
N5 C11 C12' 121.3(4) . . ?
N4 C11 C12' 124.0(4) . . ?
C12 C11 C12' 17.4(8) . . ?
C13 C12 C11 115.6(9) . . ?
C13 C12 H12A 122.2 . . ?
C11 C12 H12A 122.2 . . ?
C12 C13 C14 121.2(10) . . ?
C12 C13 H13A 119.4 . . ?
C14 C13 H13A 119.4 . . ?
C13 C14 C15 118.6(9) . . ?
C13 C14 H14A 120.7 . . ?
C15 C14 H14A 120.7 . . ?
C13' C12' C11 118.3(7) . . ?
C13' C12' H12B 120.9 . . ?
C11 C12' H12B 120.9 . . ?
C14' C13' C12' 121.0(8) . . ?
C14' C13' H13B 119.5 . . ?
C12' C13' H13B 119.5 . . ?
C13' C14' C15 116.2(7) . . ?
C13' C14' H14B 121.9 . . ?
C15 C14' H14B 121.9 . . ?
N5 C15 N6 117.03(15) . . ?
N5 C15 C14 120.4(5) . . ?
N6 C15 C14 121.4(5) . . ?
N5 C15 C14' 123.6(4) . . ?
N6 C15 C14' 118.3(4) . . ?
C14 C15 C14' 20.5(6) . . ?
N7 C16 C17 122.32(16) . . ?
N7 C16 N6 116.20(14) . . ?
C17 C16 N6 121.48(16) . . ?
C18 C17 C16 118.62(17) . . ?
C18 C17 H17A 120.7 . . ?
C16 C17 H17A 120.7 . . ?
C17 C18 C19 120.00(16) . . ?
C17 C18 H18A 120.0 . . ?
C19 C18 H18A 120.0 . . ?
C20 C19 C18 117.51(17) . . ?
C20 C19 H19A 121.2 . . ?
C18 C19 H19A 121.2 . . ?
N7 C20 C19 123.42(16) . . ?
N7 C20 N8 116.01(14) . . ?
C19 C20 N8 120.55(16) . . ?
N8 C21 H21A 109.5 . . ?
N8 C21 H21B 109.5 . . ?
H21A C21 H21B 109.5 . . ?
N8 C21 H21C 109.5 . . ?
H21A C21 H21C 109.5 . . ?
H21B C21 H21C 109.5 . . ?
N1 C22 N8 115.40(15) . . ?
N1 C22 C23 122.44(18) . . ?
N8 C22 C23 122.15(17) . . ?
C1 C23 C22 116.91(19) . . ?
C1 C23 H23A 121.5 . . ?
C22 C23 H23A 121.5 . . ?

loop_
_geom_bond_atom_site_label_1
_geom_bond_atom_site_label_2
_geom_bond_distance
_geom_bond_site_symmetry_2
_geom_bond_publ_flag
N1 C22 1.336(2) . ?
N1 C3 1.338(2) . ?
N2 C3 1.377(2) . ?
N2 C5 1.431(2) . ?
N2 C4 1.458(2) . ?
N3 C5 1.332(2) . ?
N3 C9 1.335(2) . ?
N4 C11 1.394(2) . ?
N4 C9 1.437(2) . ?
N4 C10 1.453(3) . ?
N5 C15 1.323(2) . ?
N5 C11 1.338(2) . ?
N6 C15 1.394(2) . ?
N6 C16 1.411(2) . ?
N6 H6B 0.8600 . ?
N7 C16 1.332(2) . ?
N7 C20 1.339(2) . ?
N8 C22 1.395(2) . ?
N8 C20 1.434(2) . ?
N8 C21 1.459(2) . ?
C1 C2 1.373(3) . ?
C1 C23 1.379(3) . ?
C1 H1A 0.9300 . ?
C2 C3 1.404(3) . ?
C2 H2A 0.9300 . ?
C4 H4A 0.9600 . ?
C4 H4B 0.9600 . ?
C4 H4C 0.9600 . ?
C5 C6 1.381(2) . ?
C6 C7 1.377(2) . ?
C6 H6A 0.9300 . ?
C7 C8 1.385(3) . ?
C7 H7A 0.9300 . ?
C8 C9 1.372(3) . ?
C8 H8A 0.9300 . ?
C10 H10A 0.9600 . ?
C10 H10B 0.9600 . ?
C10 H10C 0.9600 . ?
C11 C12 1.396(6) . ?
C11 C12' 1.401(5) . ?
C12 C13 1.378(6) . ?
C12 H12A 0.9300 . ?
C13 C14 1.380(6) . ?
C13 H13A 0.9300 . ?
C14 C15 1.400(6) . ?
C14 H14A 0.9300 . ?
C12' C13' 1.378(6) . ?
C12' H12B 0.9300 . ?
C13' C14' 1.378(6) . ?
C13' H13B 0.9300 . ?
C14' C15 1.401(5) . ?
C14' H14B 0.9300 . ?
C16 C17 1.389(2) . ?
C17 C18 1.367(2) . ?
C17 H17A 0.9300 . ?
C18 C19 1.385(2) . ?
C18 H18A 0.9300 . ?
C19 C20 1.377(2) . ?
C19 H19A 0.9300 . ?
C21 H21A 0.9600 . ?
C21 H21B 0.9600 . ?
C21 H21C 0.9600 . ?
C22 C23 1.400(3) . ?
C23 H23A 0.9300 . ?

loop_
_geom_hbond_atom_site_label_D
_geom_hbond_atom_site_label_H
_geom_hbond_atom_site_label_A
_geom_hbond_distance_DH
_geom_hbond_distance_HA
_geom_hbond_distance_DA
_geom_hbond_angle_DHA
_geom_hbond_site_symmetry_A
N6 H6B N7 0.86 2.41 2.953(2) 121.4 2_665

loop_
_geom_torsion_atom_site_label_1
_geom_torsion_atom_site_label_2
_geom_torsion_atom_site_label_3
_geom_torsion_atom_site_label_4
_geom_torsion
_geom_torsion_site_symmetry_1
_geom_torsion_site_symmetry_2
_geom_torsion_site_symmetry_3
_geom_torsion_site_symmetry_4
_geom_torsion_publ_flag
C23 C1 C2 C3 -0.8(3) . . . . ?
C22 N1 C3 N2 -179.77(15) . . . . ?
C22 N1 C3 C2 0.0(2) . . . . ?
C5 N2 C3 N1 7.8(2) . . . . ?
C4 N2 C3 N1 164.60(17) . . . . ?
C5 N2 C3 C2 -172.03(16) . . . . ?
C4 N2 C3 C2 -15.2(3) . . . . ?
C1 C2 C3 N1 1.0(3) . . . . ?
C1 C2 C3 N2 -179.19(18) . . . . ?
C9 N3 C5 C6 1.1(3) . . . . ?
C9 N3 C5 N2 179.78(15) . . . . ?
C3 N2 C5 N3 107.04(19) . . . . ?
C4 N2 C5 N3 -50.4(2) . . . . ?
C3 N2 C5 C6 -74.2(2) . . . . ?
C4 N2 C5 C6 128.3(2) . . . . ?
N3 C5 C6 C7 1.4(3) . . . . ?
N2 C5 C6 C7 -177.28(16) . . . . ?
C5 C6 C7 C8 -1.5(3) . . . . ?
C6 C7 C8 C9 -0.7(3) . . . . ?
C5 N3 C9 C8 -3.5(2) . . . . ?
C5 N3 C9 N4 174.40(15) . . . . ?
C7 C8 C9 N3 3.3(3) . . . . ?
C7 C8 C9 N4 -174.47(16) . . . . ?
C11 N4 C9 N3 -81.4(2) . . . . ?
C10 N4 C9 N3 65.7(2) . . . . ?
C11 N4 C9 C8 96.5(2) . . . . ?
C10 N4 C9 C8 -116.3(2) . . . . ?
C15 N5 C11 N4 179.13(15) . . . . ?
C15 N5 C11 C12 -13.0(8) . . . . ?
C15 N5 C11 C12' 7.5(8) . . . . ?
C9 N4 C11 N5 -21.2(2) . . . . ?
C10 N4 C11 N5 -167.42(18) . . . . ?
C9 N4 C11 C12 170.6(8) . . . . ?
C10 N4 C11 C12 24.3(8) . . . . ?
C9 N4 C11 C12' 150.2(8) . . . . ?
C10 N4 C11 C12' 4.0(8) . . . . ?
N5 C11 C12 C13 7.2(12) . . . . ?
N4 C11 C12 C13 174.2(7) . . . . ?
C12' C11 C12 C13 -80(3) . . . . ?
C11 C12 C13 C14 -3.1(14) . . . . ?
C12 C13 C14 C15 4.9(14) . . . . ?
N5 C11 C12' C13' -4.0(11) . . . . ?
N4 C11 C12' C13' -174.8(6) . . . . ?
C12 C11 C12' C13' 100(3) . . . . ?
C11 C12' C13' C14' 2.2(12) . . . . ?
C12' C13' C14' C15 -3.8(11) . . . . ?
C11 N5 C15 N6 -177.51(15) . . . . ?
C11 N5 C15 C14 14.4(9) . . . . ?
C11 N5 C15 C14' -9.5(8) . . . . ?
C16 N6 C15 N5 11.7(2) . . . . ?
C16 N6 C15 C14 179.7(9) . . . . ?
C16 N6 C15 C14' -157.0(7) . . . . ?
C13 C14 C15 N5 -10.6(12) . . . . ?
C13 C14 C15 N6 -178.2(6) . . . . ?
C13 C14 C15 C14' 95(2) . . . . ?
C13' C14' C15 N5 7.6(9) . . . . ?
C13' C14' C15 N6 175.5(5) . . . . ?
C13' C14' C15 C14 -80(2) . . . . ?
C20 N7 C16 C17 1.3(2) . . . . ?
C20 N7 C16 N6 -178.53(15) . . . . ?
C15 N6 C16 N7 104.26(19) . . . . ?
C15 N6 C16 C17 -75.6(2) . . . . ?
N7 C16 C17 C18 0.4(3) . . . . ?
N6 C16 C17 C18 -179.73(16) . . . . ?
C16 C17 C18 C19 -0.9(3) . . . . ?
C17 C18 C19 C20 -0.4(3) . . . . ?
C16 N7 C20 C19 -2.7(3) . . . . ?
C16 N7 C20 N8 175.48(15) . . . . ?
C18 C19 C20 N7 2.2(3) . . . . ?
C18 C19 C20 N8 -175.87(16) . . . . ?
C22 N8 C20 N7 -86.40(19) . . . . ?
C21 N8 C20 N7 59.0(2) . . . . ?
C22 N8 C20 C19 91.8(2) . . . . ?
C21 N8 C20 C19 -122.78(19) . . . . ?
C3 N1 C22 N8 178.59(15) . . . . ?
C3 N1 C22 C23 -1.3(2) . . . . ?
C20 N8 C22 N1 -13.1(2) . . . . ?
C21 N8 C22 N1 -157.48(16) . . . . ?
C20 N8 C22 C23 166.82(16) . . . . ?
C21 N8 C22 C23 22.4(2) . . . . ?
C2 C1 C23 C22 -0.4(3) . . . . ?
N1 C22 C23 C1 1.5(3) . . . . ?
N8 C22 C23 C1 -178.43(17) . . . . ?
